data_4077214
loop_
_publ_author_name
'Yang, Kuo-Ching'
'Chang, Chung-Cheng'
'Yeh, Charng-Sheng'
'Lee, Gene-Hsiang'
'Peng, Shie-Ming'

_publ_section_title
;
 Steric and Solvent Effects on the CO2Fixation of Magnesium Compounds
;
_journal_issue 1
_journal_name_full Organometallics
_journal_page_first 126
_journal_paper_doi 10.1021/om000735c
_journal_volume 20
_journal_year 2001
_chemical_formula_sum 'C76 H156 Mg5 N14 O21 P2'
_chemical_formula_weight 1785.64
_chemical_name_systematic
; 
 ? 
;
_space_group_IT_number 14
_symmetry_cell_setting monoclinic
_symmetry_space_group_name_Hall '-P 2yn'
_symmetry_space_group_name_H-M 'P 1 21/n 1'
_atom_sites_solution_hydrogens geom
_atom_sites_solution_primary direct
_atom_sites_solution_secondary difmap
_audit_creation_method SHELXL
_cell_angle_alpha 90.00
_cell_angle_beta 92.876(1)
_cell_angle_gamma 90.00
_cell_formula_units_Z 4
_cell_length_a 16.6733(3)
_cell_length_b 23.0033(4)
_cell_length_c 27.1890(2)
_cell_measurement_reflns_used 8192
_cell_measurement_temperature 150(1)
_cell_volume 10415.0(3)
_computing_cell_refinement 'Siemens SAINT'
_computing_data_collection 'Siemens SMART'
_computing_data_reduction 'Siemens SAINT'
_computing_molecular_graphics 'Siemens SHELXTL'
_computing_publication_material 'Siemens SHELXTL'
_computing_structure_refinement 'SHELXL-93 (Sheldrick, 1993)'
_computing_structure_solution 'SHELXS-86 (Sheldrick, 1990)'
_diffrn_ambient_temperature 150(1)
_diffrn_measurement_device 'Siemens SMART CCD'
_diffrn_measurement_method '\w scans'
_diffrn_radiation_monochromator graphite
_diffrn_radiation_source 'fine-focus sealed tube'
_diffrn_radiation_type MoK\a
_diffrn_radiation_wavelength 0.71073
_diffrn_reflns_av_R_equivalents 0.0407
_diffrn_reflns_av_sigmaI/netI 0.0535
_diffrn_reflns_limit_h_max 20
_diffrn_reflns_limit_h_min -20
_diffrn_reflns_limit_k_max 28
_diffrn_reflns_limit_k_min -26
_diffrn_reflns_limit_l_max 30
_diffrn_reflns_limit_l_min -33
_diffrn_reflns_number 43767
_diffrn_reflns_theta_max 25.00
_diffrn_reflns_theta_min 1.16
_diffrn_standards_decay_% 0
_exptl_absorpt_coefficient_mu 0.137
_exptl_absorpt_correction_T_max 0.9280
_exptl_absorpt_correction_T_min 0.7593
_exptl_absorpt_correction_type ' empirical used sadabs'
_exptl_crystal_colour colorless
_exptl_crystal_density_diffrn 1.139
_exptl_crystal_density_meas ?
_exptl_crystal_description block
_exptl_crystal_F_000 3872
_exptl_crystal_size_max 0.45
_exptl_crystal_size_mid 0.45
_exptl_crystal_size_min 0.40
_refine_diff_density_max 1.472
_refine_diff_density_min -0.433
_refine_diff_density_rms 0.077
_refine_ls_extinction_coef 0.0017(2)
_refine_ls_extinction_expression Fc^*^=kFc[1+0.001xFc^2^\l^3^/sin(2\q)]^-1/4^
_refine_ls_extinction_method SHELXL
_refine_ls_goodness_of_fit_all 1.045
_refine_ls_goodness_of_fit_obs 1.104
_refine_ls_matrix_type full
_refine_ls_number_parameters 1047
_refine_ls_number_reflns 17890
_refine_ls_number_restraints 0
_refine_ls_restrained_S_all 1.045
_refine_ls_restrained_S_obs 1.104
_refine_ls_R_factor_all 0.1080
_refine_ls_R_factor_obs 0.0791
_refine_ls_shift/esd_max 0.000
_refine_ls_shift/esd_mean 0.000
_refine_ls_structure_factor_coef Fsqd
_refine_ls_weighting_details 'w=1/[\s^2^(Fo^2^)+(0.0958P)^2^+15.1317P] where P=(Fo^2^+2Fc^2^)/3'
_refine_ls_weighting_scheme calc
_refine_ls_wR_factor_all 0.2045
_refine_ls_wR_factor_obs 0.1864
_reflns_number_observed 13419
_reflns_number_total 17897
_reflns_observed_criterion >2sigma(I)
_cod_data_source_file om000735c.cif
_cod_data_source_block compound-11
_cod_depositor_comments
;
The following automatic conversions were performed:

'_symmetry_cell_setting' value 'Monoclinic' changed to 'monoclinic'
according to /home/saulius/struct/CIF-dictionaries/cif_core.dic
dictionary named 'cif_core.dic' version 2.4.2 from 2011-04-26.

Automatic conversion script
Id: cif_fix_values 1715 2011-07-08 13:25:40Z adriana 

The following automatic conversions were performed:

'_exptl_crystal_density_meas' value 'not_measured' was changed to '?'
- the value is perceived as not measured.

Automatic conversion script
Id: cif_fix_values 3008 2015-01-20 13:52:24Z robertas 

The following automatic conversions were performed:

'_refine_ls_weighting_scheme' value 'calc
w=1/[\s^2^(Fo^2^)+(0.0958P)^2^+15.1317P] where P=(Fo^2^+2Fc^2^)/3'
was changed to 'calc'. New tag '_refine_ls_weighting_details' was
created. The value of the new tag was set to
'w=1/[\s^2^(Fo^2^)+(0.0958P)^2^+15.1317P] where P=(Fo^2^+2Fc^2^)/3'.

Automatic conversion script
Id: cif_fix_values 3143 2015-03-26 13:38:13Z robertas 
;
_cod_original_sg_symbol_H-M P2(1)/n
_cod_database_code 4077214

loop_
_symmetry_equiv_pos_as_xyz
'x, y, z'
'-x+1/2, y+1/2, -z+1/2'
'-x, -y, -z'
'x-1/2, -y-1/2, z-1/2'

loop_
_atom_site_aniso_label
_atom_site_aniso_U_11
_atom_site_aniso_U_22
_atom_site_aniso_U_33
_atom_site_aniso_U_23
_atom_site_aniso_U_13
_atom_site_aniso_U_12
Mg1 0.0216(6) 0.0245(6) 0.0281(6) -0.0039(5) 0.0032(5) -0.0003(5)
Mg2 0.0250(6) 0.0328(6) 0.0259(6) -0.0056(5) -0.0006(5) 0.0023(5)
Mg3 0.0268(6) 0.0257(6) 0.0256(6) -0.0022(5) 0.0042(5) -0.0029(5)
Mg4 0.0263(6) 0.0290(6) 0.0233(6) -0.0009(5) 0.0035(5) -0.0028(5)
Mg5 0.0249(6) 0.0245(6) 0.0247(6) -0.0009(5) 0.0034(5) -0.0008(5)
P1 0.0469(6) 0.0383(6) 0.0278(5) 0.0024(4) -0.0017(4) 0.0044(5)
P2 0.0464(7) 0.0447(6) 0.0414(6) 0.0059(5) 0.0039(5) 0.0214(5)
O1 0.0260(12) 0.0238(12) 0.0267(12) -0.0047(10) 0.0025(10) -0.0008(10)
O2 0.0278(13) 0.0278(12) 0.0228(12) -0.0037(10) 0.0049(10) -0.0012(10)
O3 0.0209(12) 0.0254(12) 0.0272(12) -0.0043(10) 0.0022(9) -0.0019(10)
O4 0.038(2) 0.0401(15) 0.0305(14) 0.0022(11) -0.0016(11) 0.0082(12)
O5 0.038(2) 0.0361(15) 0.050(2) 0.0122(13) 0.0029(12) 0.0073(12)
O6 0.035(2) 0.0343(14) 0.047(2) -0.0181(12) 0.0067(12) -0.0036(12)
O7 0.0327(14) 0.0357(14) 0.0340(14) -0.0099(11) 0.0025(11) 0.0030(11)
O8 0.036(2) 0.042(2) 0.052(2) 0.0078(13) 0.0047(13) -0.0068(13)
O9 0.065(2) 0.049(2) 0.036(2) -0.0109(14) 0.0117(14) -0.031(2)
O10 0.035(2) 0.080(2) 0.0270(14) -0.0113(14) -0.0052(11) 0.0244(15)
O11 0.0269(13) 0.0375(14) 0.0291(13) 0.0007(11) -0.0021(10) 0.0028(11)
O12 0.042(2) 0.046(2) 0.0370(15) 0.0137(13) -0.0035(12) -0.0126(13)
O13 0.0349(15) 0.0414(15) 0.0331(14) 0.0087(12) -0.0004(11) -0.0074(12)
O14 0.0363(15) 0.0342(14) 0.0357(14) -0.0091(12) 0.0045(11) 0.0042(11)
O15 0.0321(15) 0.0387(15) 0.0393(15) -0.0068(12) 0.0071(11) 0.0001(12)
O16 0.0371(14) 0.0263(13) 0.0311(13) 0.0039(11) 0.0033(11) -0.0003(11)
O17 0.0406(15) 0.0319(14) 0.0283(13) 0.0025(11) 0.0086(11) 0.0059(11)
O18 0.0326(15) 0.052(2) 0.0302(14) 0.0079(12) -0.0022(11) -0.0115(13)
O19 0.0326(14) 0.051(2) 0.0287(14) -0.0045(12) -0.0001(11) -0.0056(12)
O20 0.0353(14) 0.0296(14) 0.0381(14) -0.0046(11) 0.0132(11) -0.0023(11)
O21 0.0253(13) 0.0367(14) 0.0344(13) -0.0051(11) 0.0058(10) -0.0067(11)
N1 0.065(3) 0.055(2) 0.040(2) 0.004(2) 0.001(2) -0.015(2)
N2 0.053(2) 0.046(2) 0.025(2) 0.0017(14) -0.0025(14) -0.002(2)
N3 0.095(3) 0.057(2) 0.035(2) 0.007(2) -0.001(2) 0.040(2)
N4 0.070(3) 0.108(4) 0.048(2) -0.001(2) -0.012(2) 0.000(3)
N5 0.103(4) 0.054(3) 0.061(3) 0.017(2) 0.023(2) -0.014(2)
N6 0.167(6) 0.138(5) 0.077(3) 0.051(3) 0.058(4) 0.130(5)
N7 0.038(2) 0.032(2) 0.034(2) -0.0118(14) 0.0054(14) 0.0011(14)
N8 0.064(3) 0.053(2) 0.048(2) -0.016(2) 0.019(2) -0.035(2)
N9 0.033(2) 0.078(3) 0.035(2) -0.005(2) -0.0039(14) 0.025(2)
N10 0.040(2) 0.044(2) 0.040(2) 0.018(2) 0.0020(15) -0.006(2)
N11 0.040(2) 0.047(2) 0.032(2) -0.0059(15) 0.0128(14) 0.008(2)
N12 0.038(2) 0.027(2) 0.040(2) 0.0024(14) 0.0101(14) 0.0030(14)
N13 0.034(2) 0.056(2) 0.027(2) -0.0031(15) -0.0014(13) -0.011(2)
N14 0.022(2) 0.048(2) 0.047(2) -0.016(2) 0.0070(14) -0.0060(14)
C1 0.025(2) 0.024(2) 0.019(2) 0.0021(14) -0.0005(13) 0.0016(14)
C2 0.125(5) 0.058(3) 0.059(3) 0.012(3) -0.011(3) -0.041(3)
C3 0.056(3) 0.096(4) 0.053(3) 0.007(3) 0.009(2) -0.016(3)
C4 0.078(4) 0.076(3) 0.030(2) 0.008(2) -0.005(2) -0.020(3)
C5 0.050(3) 0.050(3) 0.039(2) 0.002(2) -0.004(2) -0.001(2)
C6 0.176(7) 0.093(5) 0.057(3) 0.022(3) 0.005(4) 0.087(5)
C7 0.050(3) 0.039(2) 0.049(3) -0.002(2) 0.005(2) 0.005(2)
C8 0.217(10) 0.076(5) 0.172(8) -0.046(5) -0.142(8) 0.050(6)
C9 0.224(12) 0.356(18) 0.069(5) 0.073(8) -0.055(6) -0.133(12)
C10 0.351(17) 0.120(7) 0.144(8) -0.030(6) 0.093(10) -0.160(10)
C11 0.055(3) 0.111(5) 0.099(5) 0.045(4) 0.020(3) 0.017(3)
C12 0.072(4) 0.068(4) 0.114(5) 0.015(3) 0.038(4) 0.025(3)
C13 0.078(8) 0.059(7) 0.096(9) 0.025(6) 0.019(7) 0.030(6)
C13' 0.138(13) 0.114(11) 0.071(8) 0.010(8) -0.022(8) 0.092(10)
C14 0.037(2) 0.026(2) 0.026(2) -0.0019(15) 0.001(2) 0.004(2)
C15 0.059(3) 0.052(3) 0.058(3) -0.028(2) 0.026(2) -0.007(2)
C16 0.179(9) 0.097(5) 0.132(7) 0.001(5) 0.101(6) -0.022(6)
C17 0.051(4) 0.098(5) 0.179(8) -0.031(5) 0.015(4) 0.026(4)
C18 0.048(3) 0.052(3) 0.045(2) -0.023(2) 0.000(2) -0.005(2)
C19 0.199(9) 0.077(5) 0.132(6) 0.031(4) -0.114(6) -0.050(5)
C20 0.125(6) 0.103(5) 0.153(7) 0.068(5) -0.069(5) -0.073(5)
C21 0.039(2) 0.046(2) 0.031(2) 0.003(2) -0.003(2) -0.015(2)
C22 0.087(4) 0.076(4) 0.056(3) -0.024(3) 0.031(3) -0.052(3)
C23 0.066(4) 0.103(5) 0.097(4) -0.040(4) 0.037(3) -0.043(3)
C24 0.140(6) 0.106(5) 0.063(4) -0.008(4) 0.036(4) -0.072(5)
C25 0.069(3) 0.052(3) 0.066(3) -0.016(2) 0.012(3) -0.026(3)
C26 0.064(3) 0.075(4) 0.060(3) -0.028(3) 0.006(3) -0.015(3)
C27 0.132(6) 0.046(3) 0.100(5) -0.003(3) -0.008(4) -0.007(4)
C28 0.030(2) 0.049(2) 0.030(2) 0.004(2) 0.001(2) 0.007(2)
C29 0.040(3) 0.073(3) 0.056(3) -0.010(2) -0.002(2) 0.029(2)
C30 0.055(4) 0.180(8) 0.078(4) -0.053(5) 0.025(3) 0.000(4)
C31 0.167(8) 0.102(6) 0.154(8) 0.016(5) 0.053(6) 0.090(6)
C32 0.063(4) 0.225(9) 0.045(3) -0.035(4) -0.021(3) 0.091(5)
C33 0.059(4) 0.265(12) 0.179(9) -0.167(9) -0.060(5) 0.042(6)
C34 0.087(11) 0.127(13) 0.038(6) 0.024(9) 0.008(7) 0.050(10)
C34' 0.049(7) 0.099(11) 0.050(7) 0.013(8) -0.006(5) 0.022(7)
C35 0.036(2) 0.031(2) 0.032(2) 0.007(2) 0.005(2) 0.002(2)
C36 0.053(3) 0.047(3) 0.043(2) 0.019(2) 0.003(2) -0.010(2)
C37 0.127(6) 0.055(3) 0.078(4) 0.010(3) -0.001(4) -0.035(3)
C38 0.049(3) 0.108(5) 0.097(4) 0.039(4) 0.018(3) -0.009(3)
C39 0.050(3) 0.085(4) 0.046(3) 0.036(3) -0.012(2) -0.012(3)
C40 0.116(6) 0.160(7) 0.066(4) -0.029(5) -0.021(4) -0.027(5)
C41 0.070(4) 0.159(7) 0.126(6) 0.068(6) -0.009(4) 0.023(5)
C42 0.032(2) 0.028(2) 0.030(2) 0.003(2) 0.009(2) 0.006(2)
C43 0.039(3) 0.075(3) 0.068(3) -0.005(3) 0.023(2) 0.006(2)
C44 0.093(5) 0.095(5) 0.118(6) 0.010(4) 0.023(4) -0.045(4)
C45 0.052(3) 0.117(5) 0.119(5) 0.017(4) -0.012(3) 0.006(4)
C46 0.074(3) 0.061(3) 0.036(2) -0.012(2) 0.010(2) 0.016(3)
C47 0.114(5) 0.079(4) 0.074(4) -0.022(3) 0.010(4) -0.038(4)
C48 0.103(5) 0.114(5) 0.044(3) 0.010(3) -0.011(3) -0.003(4)
C49 0.033(2) 0.026(2) 0.030(2) -0.004(2) -0.003(2) 0.000(2)
C50 0.037(2) 0.040(2) 0.040(2) -0.003(2) 0.009(2) 0.005(2)
C51 0.045(3) 0.092(4) 0.067(3) 0.005(3) 0.014(2) 0.017(3)
C52 0.077(4) 0.066(3) 0.063(3) -0.027(3) 0.017(3) -0.007(3)
C53 0.050(3) 0.025(2) 0.052(3) 0.006(2) 0.006(2) 0.006(2)
C54 0.052(3) 0.043(2) 0.052(3) 0.017(2) -0.002(2) 0.007(2)
C55 0.057(3) 0.039(2) 0.065(3) 0.004(2) 0.000(2) -0.009(2)
C56 0.033(2) 0.031(2) 0.029(2) 0.000(2) 0.000(2) -0.001(2)
C57 0.048(3) 0.076(3) 0.028(2) -0.001(2) -0.003(2) -0.019(2)
C58 0.072(4) 0.101(4) 0.050(3) 0.029(3) -0.017(3) -0.022(3)
C59 0.081(4) 0.124(5) 0.044(3) -0.026(3) 0.015(3) -0.003(4)
C60 0.042(3) 0.097(4) 0.037(2) 0.004(2) -0.003(2) -0.031(3)
C61 0.130(6) 0.113(6) 0.081(4) -0.011(4) 0.008(4) -0.083(5)
C62 0.033(3) 0.193(8) 0.096(5) 0.030(5) -0.001(3) -0.003(4)
C63 0.024(2) 0.033(2) 0.027(2) 0.000(2) 0.0039(14) -0.001(2)
C64 0.035(2) 0.054(3) 0.058(3) -0.016(2) 0.011(2) -0.013(2)
C65 0.041(3) 0.058(3) 0.060(3) -0.024(2) -0.004(2) -0.005(2)
C66 0.067(3) 0.049(3) 0.082(4) -0.010(3) 0.008(3) -0.018(3)
C67 0.026(2) 0.054(3) 0.074(3) -0.025(2) 0.006(2) 0.006(2)
C68 0.074(4) 0.092(4) 0.061(3) -0.030(3) 0.013(3) 0.014(3)
C69 0.061(3) 0.046(3) 0.097(4) -0.010(3) -0.010(3) 0.007(2)

loop_
_atom_site_label
_atom_site_type_symbol
_atom_site_fract_x
_atom_site_fract_y
_atom_site_fract_z
_atom_site_U_iso_or_equiv
_atom_site_thermal_displace_type
_atom_site_occupancy
_atom_site_calc_flag
_atom_site_refinement_flags
_atom_site_disorder_group
Mg1 Mg 0.10497(7) 0.68205(5) 0.26207(4) 0.0247(3) Uani 1 d . .
Mg2 Mg -0.09579(7) 0.64462(5) 0.27303(4) 0.0280(3) Uani 1 d . .
Mg3 Mg -0.13939(7) 0.70984(5) 0.37976(4) 0.0259(3) Uani 1 d . .
Mg4 Mg 0.01365(7) 0.79455(5) 0.42122(4) 0.0261(3) Uani 1 d . .
Mg5 Mg 0.14105(7) 0.82102(5) 0.32764(4) 0.0247(3) Uani 1 d . .
P1 P 0.01582(7) 0.77653(5) 0.17667(4) 0.0378(3) Uani 1 d . .
P2 P 0.17887(7) 0.58911(5) 0.35212(4) 0.0441(3) Uani 1 d . .
O1 O 0.00252(14) 0.67503(10) 0.30622(8) 0.0255(5) Uani 1 d . .
O2 O -0.02305(14) 0.73714(10) 0.36675(8) 0.0260(5) Uani 1 d . .
O3 O 0.08734(13) 0.74465(10) 0.32355(8) 0.0245(5) Uani 1 d . .
O4 O 0.0295(2) 0.73422(11) 0.21738(9) 0.0365(6) Uani 1 d . .
O5 O 0.1693(2) 0.62997(11) 0.31070(10) 0.0411(7) Uani 1 d . .
O6 O 0.0825(2) 0.61511(11) 0.21680(10) 0.0385(6) Uani 1 d . .
O7 O -0.04675(15) 0.59366(11) 0.22626(9) 0.0341(6) Uani 1 d . .
O8 O -0.1454(2) 0.59368(12) 0.31987(10) 0.0434(7) Uani 1 d . .
O9 O -0.2140(2) 0.64188(13) 0.37559(10) 0.0496(8) Uani 1 d . .
O10 O -0.1875(2) 0.68049(14) 0.23336(9) 0.0478(8) Uani 1 d . .
O11 O -0.16218(14) 0.72142(11) 0.30539(8) 0.0313(6) Uani 1 d . .
O12 O -0.0995(2) 0.68160(12) 0.44592(10) 0.0417(7) Uani 1 d . .
O13 O 0.0143(2) 0.72737(11) 0.46988(9) 0.0366(6) Uani 1 d . .
O14 O -0.1857(2) 0.78264(11) 0.40430(9) 0.0353(6) Uani 1 d . .
O15 O -0.0854(2) 0.82819(11) 0.44652(9) 0.0365(6) Uani 1 d . .
O16 O 0.02913(15) 0.85685(10) 0.36724(9) 0.0315(6) Uani 1 d . .
O17 O 0.0928(2) 0.89662(10) 0.30643(9) 0.0334(6) Uani 1 d . .
O18 O 0.1240(2) 0.81174(12) 0.44699(9) 0.0385(6) Uani 1 d . .
O19 O 0.2068(2) 0.83457(12) 0.38773(9) 0.0376(6) Uani 1 d . .
O20 O 0.22322(15) 0.80427(11) 0.28098(9) 0.0340(6) Uani 1 d . .
O21 O 0.20602(14) 0.71886(11) 0.24270(9) 0.0320(6) Uani 1 d . .
N1 N 0.0932(2) 0.8124(2) 0.15776(13) 0.0533(10) Uani 1 d . .
N2 N -0.0176(2) 0.74303(15) 0.12617(11) 0.0414(8) Uani 1 d . .
N3 N -0.0487(3) 0.8250(2) 0.19408(13) 0.0623(12) Uani 1 d . .
N4 N 0.2054(3) 0.6242(2) 0.4025(2) 0.0755(13) Uani 1 d . .
N5 N 0.1012(3) 0.5502(2) 0.3668(2) 0.0716(13) Uani 1 d . .
N6 N 0.2455(4) 0.5416(3) 0.3388(2) 0.126(3) Uani 1 d . .
N7 N 0.0202(2) 0.54972(13) 0.16665(11) 0.0346(7) Uani 1 d . .
N8 N -0.2561(2) 0.5532(2) 0.34974(13) 0.0546(10) Uani 1 d . .
N9 N -0.2782(2) 0.7446(2) 0.26111(12) 0.0488(9) Uani 1 d . .
N10 N -0.0358(2) 0.65675(15) 0.51783(12) 0.0412(8) Uani 1 d . .
N11 N -0.2118(2) 0.83585(15) 0.47157(11) 0.0391(8) Uani 1 d . .
N12 N 0.0041(2) 0.95175(13) 0.34650(11) 0.0346(7) Uani 1 d . .
N13 N 0.2461(2) 0.8486(2) 0.46753(11) 0.0390(8) Uani 1 d . .
N14 N 0.3297(2) 0.75651(15) 0.25287(12) 0.0391(8) Uani 1 d . .
C1 C 0.0211(2) 0.71953(14) 0.33276(11) 0.0228(7) Uani 1 d . .
C2 C 0.1205(4) 0.8667(2) 0.1806(2) 0.081(2) Uani 1 d . .
H2A H 0.0755(4) 0.8854(2) 0.1964(2) 0.122 Uiso 1 calc R .
H2B H 0.1405(4) 0.8926(2) 0.1554(2) 0.122 Uiso 1 calc R .
H2C H 0.1636(4) 0.8586(2) 0.2055(2) 0.122 Uiso 1 calc R .
C3 C 0.1566(3) 0.7814(3) 0.1333(2) 0.0682(15) Uani 1 d . .
H3A H 0.1348(3) 0.7455(3) 0.1188(2) 0.102 Uiso 1 calc R .
H3B H 0.2003(3) 0.7720(3) 0.1575(2) 0.102 Uiso 1 calc R .
H3C H 0.1772(3) 0.8060(3) 0.1074(2) 0.102 Uiso 1 calc R .
C4 C -0.0170(3) 0.7671(2) 0.0768(2) 0.0616(14) Uani 1 d . .
H4A H 0.0212(3) 0.7994(2) 0.0764(2) 0.092 Uiso 1 calc R .
H4B H -0.0708(3) 0.7811(2) 0.0667(2) 0.092 Uiso 1 calc R .
H4C H -0.0009(3) 0.7369(2) 0.0538(2) 0.092 Uiso 1 calc R .
C5 C -0.0731(3) 0.6944(2) 0.1299(2) 0.0463(10) Uani 1 d . .
H5A H -0.0712(3) 0.6800(2) 0.1638(2) 0.069 Uiso 1 calc R .
H5B H -0.0577(3) 0.6632(2) 0.1077(2) 0.069 Uiso 1 calc R .
H5C H -0.1278(3) 0.7074(2) 0.1206(2) 0.069 Uiso 1 calc R .
C6 C -0.0830(5) 0.8679(3) 0.1592(2) 0.109(3) Uani 1 d . .
H6A H -0.0622(5) 0.8611(3) 0.1266(2) 0.163 Uiso 1 calc R .
H6B H -0.0681(5) 0.9071(3) 0.1704(2) 0.163 Uiso 1 calc R .
H6C H -0.1416(5) 0.8642(3) 0.1572(2) 0.163 Uiso 1 calc R .
C7 C -0.0749(3) 0.8308(2) 0.2433(2) 0.0461(10) Uani 1 d . .
H7A H -0.0496(3) 0.8006(2) 0.2642(2) 0.069 Uiso 1 calc R .
H7B H -0.1334(3) 0.8265(2) 0.2430(2) 0.069 Uiso 1 calc R .
H7C H -0.0596(3) 0.8692(2) 0.2563(2) 0.069 Uiso 1 calc R .
C8 C 0.2290(6) 0.6842(3) 0.4023(3) 0.160(5) Uani 1 d . .
H8A H 0.2246(6) 0.6991(3) 0.3685(3) 0.240 Uiso 1 calc R .
H8B H 0.2847(6) 0.6877(3) 0.4153(3) 0.240 Uiso 1 calc R .
H8C H 0.1939(6) 0.7067(3) 0.4229(3) 0.240 Uiso 1 calc R .
C9 C 0.2094(7) 0.5970(6) 0.4510(3) 0.218(7) Uani 1 d . .
H9A H 0.1924(7) 0.5563(6) 0.4480(3) 0.328 Uiso 1 calc R .
H9B H 0.1739(7) 0.6177(6) 0.4727(3) 0.328 Uiso 1 calc R .
H9C H 0.2647(7) 0.5987(6) 0.4650(3) 0.328 Uiso 1 calc R .
C10 C 0.0713(8) 0.5060(4) 0.3318(4) 0.202(7) Uani 1 d . .
H10A H 0.1160(8) 0.4908(4) 0.3136(4) 0.304 Uiso 1 calc R .
H10B H 0.0312(8) 0.5234(4) 0.3087(4) 0.304 Uiso 1 calc R .
H10C H 0.0466(8) 0.4743(4) 0.3497(4) 0.304 Uiso 1 calc R .
C11 C 0.0373(3) 0.5747(3) 0.3952(2) 0.087(2) Uani 1 d . .
H11A H 0.0599(3) 0.6042(3) 0.4180(2) 0.131 Uiso 1 calc R .
H11B H 0.0123(3) 0.5438(3) 0.4140(2) 0.131 Uiso 1 calc R .
H11C H -0.0033(3) 0.5928(3) 0.3728(2) 0.131 Uiso 1 calc R .
C12 C 0.2909(4) 0.5396(3) 0.2981(2) 0.083(2) Uani 1 d . .
H12A H 0.3262(4) 0.5056(3) 0.3002(2) 0.125 Uiso 1 calc R .
H12B H 0.3235(4) 0.5750(3) 0.2967(2) 0.125 Uiso 1 calc R .
H12C H 0.2554(4) 0.5370(3) 0.2683(2) 0.125 Uiso 1 calc R .
C13 C 0.2341(8) 0.4739(5) 0.3591(5) 0.077(3) Uani 0.50 d P 1
H13A H 0.2017(8) 0.4744(5) 0.3882(5) 0.116 Uiso 0.50 calc PR 1
H13B H 0.2869(8) 0.4571(5) 0.3678(5) 0.116 Uiso 0.50 calc PR 1
H13C H 0.2069(8) 0.4505(5) 0.3332(5) 0.116 Uiso 0.50 calc PR 1
C13' C 0.2995(10) 0.5143(7) 0.3826(5) 0.108(6) Uani 0.50 d P 2
H13D H 0.2696(10) 0.5146(7) 0.4128(5) 0.163 Uiso 0.50 calc PR 2
H13E H 0.3487(10) 0.5372(7) 0.3878(5) 0.163 Uiso 0.50 calc PR 2
H13F H 0.3134(10) 0.4742(7) 0.3744(5) 0.163 Uiso 0.50 calc PR 2
C14 C 0.0194(2) 0.58808(15) 0.20492(13) 0.0295(8) Uani 1 d . .
C15 C 0.0944(3) 0.5381(2) 0.1415(2) 0.0557(13) Uani 1 d . .
H15A H 0.0787(3) 0.5082(2) 0.1161(2) 0.067 Uiso 1 calc R .
C16 C 0.1225(6) 0.5879(3) 0.1131(3) 0.133(3) Uani 1 d . .
H16A H 0.0775(6) 0.6040(3) 0.0929(3) 0.199 Uiso 1 calc R .
H16B H 0.1647(6) 0.5750(3) 0.0918(3) 0.199 Uiso 1 calc R .
H16C H 0.1441(6) 0.6178(3) 0.1358(3) 0.199 Uiso 1 calc R .
C17 C 0.1575(4) 0.5081(3) 0.1749(3) 0.109(3) Uani 1 d . .
H17A H 0.1328(4) 0.4758(3) 0.1921(3) 0.164 Uiso 1 calc R .
H17B H 0.1800(4) 0.5360(3) 0.1991(3) 0.164 Uiso 1 calc R .
H17C H 0.2005(4) 0.4932(3) 0.1551(3) 0.164 Uiso 1 calc R .
C18 C -0.0510(3) 0.5159(2) 0.1520(2) 0.0484(11) Uani 1 d . .
H18A H -0.0942(3) 0.5325(2) 0.1720(2) 0.058 Uiso 1 calc R .
C19 C -0.0810(6) 0.5253(3) 0.1000(3) 0.140(4) Uani 1 d . .
H19A H -0.0825(6) 0.5670(3) 0.0929(3) 0.210 Uiso 1 calc R .
H19B H -0.1352(6) 0.5091(3) 0.0952(3) 0.210 Uiso 1 calc R .
H19C H -0.0451(6) 0.5059(3) 0.0778(3) 0.210 Uiso 1 calc R .
C20 C -0.0459(5) 0.4547(3) 0.1673(3) 0.130(3) Uani 1 d . .
H20A H -0.0257(5) 0.4525(3) 0.2018(3) 0.194 Uiso 1 calc R .
H20B H -0.0092(5) 0.4339(3) 0.1465(3) 0.194 Uiso 1 calc R .
H20C H -0.0993(5) 0.4370(3) 0.1640(3) 0.194 Uiso 1 calc R .
C21 C -0.2037(2) 0.5982(2) 0.34867(14) 0.0389(9) Uani 1 d . .
C22 C -0.3210(3) 0.5540(2) 0.3845(2) 0.072(2) Uani 1 d . .
H22A H -0.3160(3) 0.5912(2) 0.4035(2) 0.086 Uiso 1 calc R .
C23 C -0.4033(3) 0.5537(3) 0.3579(2) 0.087(2) Uani 1 d . .
H23A H -0.4071(3) 0.5860(3) 0.3345(2) 0.131 Uiso 1 calc R .
H23B H -0.4448(3) 0.5580(3) 0.3820(2) 0.131 Uiso 1 calc R .
H23C H -0.4112(3) 0.5169(3) 0.3402(2) 0.131 Uiso 1 calc R .
C24 C -0.3118(5) 0.5041(3) 0.4218(2) 0.102(3) Uani 1 d . .
H24A H -0.2581(5) 0.5056(3) 0.4382(2) 0.153 Uiso 1 calc R .
H24B H -0.3189(5) 0.4668(3) 0.4046(2) 0.153 Uiso 1 calc R .
H24C H -0.3525(5) 0.5079(3) 0.4464(2) 0.153 Uiso 1 calc R .
C25 C -0.2488(3) 0.5023(2) 0.3173(2) 0.0619(14) Uani 1 d . .
H25A H -0.2941(3) 0.4759(2) 0.3251(2) 0.074 Uiso 1 calc R .
C26 C -0.2602(3) 0.5156(2) 0.2635(2) 0.0665(14) Uani 1 d . .
H26A H -0.3099(3) 0.5378(2) 0.2575(2) 0.100 Uiso 1 calc R .
H26B H -0.2637(3) 0.4791(2) 0.2448(2) 0.100 Uiso 1 calc R .
H26C H -0.2145(3) 0.5384(2) 0.2529(2) 0.100 Uiso 1 calc R .
C27 C -0.1727(4) 0.4678(2) 0.3292(3) 0.093(2) Uani 1 d . .
H27A H -0.1677(4) 0.4601(2) 0.3647(3) 0.140 Uiso 1 calc R .
H27B H -0.1261(4) 0.4901(2) 0.3193(3) 0.140 Uiso 1 calc R .
H27C H -0.1752(4) 0.4308(2) 0.3112(3) 0.140 Uiso 1 calc R .
C28 C -0.2086(2) 0.7149(2) 0.26679(13) 0.0363(9) Uani 1 d . .
C29 C -0.3021(3) 0.7855(2) 0.2994(2) 0.0564(13) Uani 1 d . .
H29A H -0.2566(3) 0.7881(2) 0.3247(2) 0.068 Uiso 1 calc R .
C30 C -0.3735(3) 0.7648(4) 0.3247(2) 0.104(3) Uani 1 d . .
H30A H -0.3630(3) 0.7258(4) 0.3381(2) 0.155 Uiso 1 calc R .
H30B H -0.4199(3) 0.7634(4) 0.3011(2) 0.155 Uiso 1 calc R .
H30C H -0.3848(3) 0.7915(4) 0.3516(2) 0.155 Uiso 1 calc R .
C31 C -0.3157(6) 0.8463(3) 0.2778(3) 0.139(4) Uani 1 d . .
H31A H -0.2676(6) 0.8587(3) 0.2614(3) 0.209 Uiso 1 calc R .
H31B H -0.3266(6) 0.8736(3) 0.3044(3) 0.209 Uiso 1 calc R .
H31C H -0.3617(6) 0.8455(3) 0.2539(3) 0.209 Uiso 1 calc R .
C32 C -0.3337(4) 0.7332(4) 0.2176(2) 0.112(3) Uani 1 d . .
H32A H -0.3832(4) 0.7560(4) 0.2239(2) 0.134 Uiso 0.50 calc PR 1
H32B H -0.3805(4) 0.7569(4) 0.2209(2) 0.134 Uiso 0.50 d PR 2
C33 C -0.3613(4) 0.6709(5) 0.2142(3) 0.170(6) Uani 1 d . .
H33A H -0.3975(4) 0.6660(5) 0.1850(3) 0.255 Uiso 1 calc R .
H33B H -0.3896(4) 0.6608(5) 0.2438(3) 0.255 Uiso 1 calc R .
H33C H -0.3146(4) 0.6453(5) 0.2117(3) 0.255 Uiso 1 calc R .
C34 C -0.2819(10) 0.7755(7) 0.1721(5) 0.084(5) Uani 0.50 d P 1
H34A H -0.2718(10) 0.8149(7) 0.1847(5) 0.126 Uiso 0.50 calc PR 1
H34B H -0.3155(10) 0.7776(7) 0.1415(5) 0.126 Uiso 0.50 calc PR 1
H34C H -0.2307(10) 0.7568(7) 0.1656(5) 0.126 Uiso 0.50 calc PR 1
C34' C -0.3102(8) 0.7390(7) 0.1704(5) 0.066(4) Uani 0.50 d P 2
H34D H -0.2897(8) 0.7784(7) 0.1656(5) 0.099 Uiso 0.50 calc PR 2
H34E H -0.3562(8) 0.7320(7) 0.1473(5) 0.099 Uiso 0.50 calc PR 2
H34F H -0.2678(8) 0.7107(7) 0.1644(5) 0.099 Uiso 0.50 calc PR 2
C35 C -0.0403(2) 0.6904(2) 0.47597(13) 0.0329(8) Uani 1 d . .
C36 C -0.0999(3) 0.6161(2) 0.5293(2) 0.0478(11) Uani 1 d . .
H36A H -0.0831(3) 0.5991(2) 0.5621(2) 0.057 Uiso 1 calc R .
C37 C -0.1066(4) 0.5654(2) 0.4948(2) 0.087(2) Uani 1 d . .
H37A H -0.0534(4) 0.5480(2) 0.4917(2) 0.130 Uiso 1 calc R .
H37B H -0.1277(4) 0.5786(2) 0.4625(2) 0.130 Uiso 1 calc R .
H37C H -0.1430(4) 0.5364(2) 0.5078(2) 0.130 Uiso 1 calc R .
C38 C -0.1783(3) 0.6458(3) 0.5368(2) 0.084(2) Uani 1 d . .
H38A H -0.1696(3) 0.6784(3) 0.5597(2) 0.126 Uiso 1 calc R .
H38B H -0.2159(3) 0.6181(3) 0.5506(2) 0.126 Uiso 1 calc R .
H38C H -0.2008(3) 0.6604(3) 0.5052(2) 0.126 Uiso 1 calc R .
C39 C 0.0298(3) 0.6659(2) 0.5545(2) 0.0608(14) Uani 1 d . .
H39A H 0.0669(3) 0.6949(2) 0.5403(2) 0.073 Uiso 1 calc R .
C40 C 0.0012(5) 0.6917(4) 0.6015(2) 0.115(3) Uani 1 d . .
H40A H -0.0297(5) 0.7271(4) 0.5939(2) 0.172 Uiso 1 calc R .
H40B H 0.0477(5) 0.7012(4) 0.6236(2) 0.172 Uiso 1 calc R .
H40C H -0.0329(5) 0.6635(4) 0.6176(2) 0.172 Uiso 1 calc R .
C41 C 0.0780(4) 0.6112(4) 0.5644(3) 0.119(3) Uani 1 d . .
H41A H 0.0957(4) 0.5955(4) 0.5333(3) 0.178 Uiso 1 calc R .
H41B H 0.0445(4) 0.5824(4) 0.5802(3) 0.178 Uiso 1 calc R .
H41C H 0.1249(4) 0.6202(4) 0.5862(3) 0.178 Uiso 1 calc R .
C42 C -0.1587(2) 0.8147(2) 0.43964(13) 0.0298(8) Uani 1 d . .
C43 C -0.2984(3) 0.8223(2) 0.4642(2) 0.0598(13) Uani 1 d . .
H43A H -0.3015(3) 0.7962(2) 0.4349(2) 0.072 Uiso 1 calc R .
C44 C -0.3312(4) 0.7867(3) 0.5042(3) 0.101(2) Uani 1 d . .
H44A H -0.2951(4) 0.7539(3) 0.5118(3) 0.152 Uiso 1 calc R .
H44B H -0.3844(4) 0.7719(3) 0.4934(3) 0.152 Uiso 1 calc R .
H44C H -0.3358(4) 0.8107(3) 0.5337(3) 0.152 Uiso 1 calc R .
C45 C -0.3463(4) 0.8738(3) 0.4485(3) 0.096(2) Uani 1 d . .
H45A H -0.3195(4) 0.8941(3) 0.4223(3) 0.145 Uiso 1 calc R .
H45B H -0.3513(4) 0.9000(3) 0.4766(3) 0.145 Uiso 1 calc R .
H45C H -0.3999(4) 0.8613(3) 0.4363(3) 0.145 Uiso 1 calc R .
C46 C -0.1869(3) 0.8692(2) 0.5153(2) 0.0570(13) Uani 1 d . .
H46A H -0.2382(3) 0.8767(2) 0.5317(2) 0.068 Uiso 1 calc R .
C47 C -0.1578(4) 0.9272(3) 0.5039(2) 0.089(2) Uani 1 d . .
H47A H -0.1943(4) 0.9453(3) 0.4790(2) 0.134 Uiso 1 calc R .
H47B H -0.1040(4) 0.9243(3) 0.4912(2) 0.134 Uiso 1 calc R .
H47C H -0.1556(4) 0.9510(3) 0.5339(2) 0.134 Uiso 1 calc R .
C48 C -0.1378(4) 0.8364(3) 0.5525(2) 0.087(2) Uani 1 d . .
H48A H -0.1622(4) 0.7983(3) 0.5575(2) 0.131 Uiso 1 calc R .
H48B H -0.1350(4) 0.8579(3) 0.5836(2) 0.131 Uiso 1 calc R .
H48C H -0.0835(4) 0.8312(3) 0.5410(2) 0.131 Uiso 1 calc R .
C49 C 0.0424(2) 0.90079(15) 0.34011(13) 0.0296(8) Uani 1 d . .
C50 C -0.0536(2) 0.9588(2) 0.38568(14) 0.0388(9) Uani 1 d . .
H50A H -0.0592(2) 0.9200(2) 0.40171(14) 0.047 Uiso 1 calc R .
C51 C -0.1359(3) 0.9761(3) 0.3648(2) 0.0677(15) Uani 1 d . .
H51A H -0.1543(3) 0.9479(3) 0.3397(2) 0.102 Uiso 1 calc R .
H51B H -0.1331(3) 1.0148(3) 0.3499(2) 0.102 Uiso 1 calc R .
H51C H -0.1736(3) 0.9768(3) 0.3913(2) 0.102 Uiso 1 calc R .
C52 C -0.0202(3) 1.0007(2) 0.4253(2) 0.0681(15) Uani 1 d . .
H52A H 0.0330(3) 0.9875(2) 0.4375(2) 0.102 Uiso 1 calc R .
H52B H -0.0564(3) 1.0018(2) 0.4526(2) 0.102 Uiso 1 calc R .
H52C H -0.0159(3) 1.0398(2) 0.4113(2) 0.102 Uiso 1 calc R .
C53 C 0.0251(3) 1.0039(2) 0.3181(2) 0.0423(10) Uani 1 d . .
H53A H -0.0087(3) 1.0362(2) 0.3304(2) 0.051 Uiso 1 calc R .
C54 C 0.0029(3) 0.9982(2) 0.2632(2) 0.0492(11) Uani 1 d . .
H54A H -0.0533(3) 0.9861(2) 0.2586(2) 0.074 Uiso 1 calc R .
H54B H 0.0375(3) 0.9691(2) 0.2487(2) 0.074 Uiso 1 calc R .
H54C H 0.0102(3) 1.0358(2) 0.2471(2) 0.074 Uiso 1 calc R .
C55 C 0.1127(3) 1.0228(2) 0.3281(2) 0.0537(12) Uani 1 d . .
H55A H 0.1242(3) 1.0258(2) 0.3637(2) 0.081 Uiso 1 calc R .
H55B H 0.1212(3) 1.0607(2) 0.3127(2) 0.081 Uiso 1 calc R .
H55C H 0.1485(3) 0.9940(2) 0.3143(2) 0.081 Uiso 1 calc R .
C56 C 0.1896(2) 0.8311(2) 0.43255(13) 0.0307(8) Uani 1 d . .
C57 C 0.2346(3) 0.8404(2) 0.52037(14) 0.0509(12) Uani 1 d . .
H57A H 0.2851(3) 0.8543(2) 0.53802(14) 0.061 Uiso 1 calc R .
C58 C 0.2269(3) 0.7758(3) 0.5331(2) 0.075(2) Uani 1 d . .
H58A H 0.2719(3) 0.7543(3) 0.5201(2) 0.112 Uiso 1 calc R .
H58B H 0.1763(3) 0.7606(3) 0.5184(2) 0.112 Uiso 1 calc R .
H58C H 0.2275(3) 0.7711(3) 0.5689(2) 0.112 Uiso 1 calc R .
C59 C 0.1673(4) 0.8774(3) 0.5390(2) 0.083(2) Uani 1 d . .
H59A H 0.1756(4) 0.9181(3) 0.5298(2) 0.124 Uiso 1 calc R .
H59B H 0.1669(4) 0.8743(3) 0.5749(2) 0.124 Uiso 1 calc R .
H59C H 0.1157(4) 0.8638(3) 0.5243(2) 0.124 Uiso 1 calc R .
C60 C 0.3213(3) 0.8746(2) 0.4525(2) 0.0588(14) Uani 1 d . .
H60A H 0.3177(3) 0.8770(2) 0.4157(2) 0.071 Uiso 1 calc R .
C61 C 0.3309(5) 0.9366(3) 0.4717(2) 0.108(3) Uani 1 d . .
H61A H 0.2832(5) 0.9593(3) 0.4616(2) 0.162 Uiso 1 calc R .
H61B H 0.3785(5) 0.9543(3) 0.4582(2) 0.162 Uiso 1 calc R .
H61C H 0.3371(5) 0.9360(3) 0.5078(2) 0.162 Uiso 1 calc R .
C62 C 0.3924(3) 0.8361(4) 0.4665(3) 0.107(3) Uani 1 d . .
H62A H 0.3828(3) 0.7970(4) 0.4532(3) 0.161 Uiso 1 calc R .
H62B H 0.3995(3) 0.8340(4) 0.5024(3) 0.161 Uiso 1 calc R .
H62C H 0.4409(3) 0.8523(4) 0.4529(3) 0.161 Uiso 1 calc R .
C63 C 0.2496(2) 0.7601(2) 0.25935(12) 0.0279(8) Uani 1 d . .
C64 C 0.3858(3) 0.8024(2) 0.2690(2) 0.0487(11) Uani 1 d . .
H64A H 0.4399(3) 0.7887(2) 0.2598(2) 0.058 Uiso 1 calc R .
C65 C 0.3924(3) 0.8117(2) 0.3244(2) 0.0535(12) Uani 1 d . .
H65A H 0.4023(3) 0.7744(2) 0.3409(2) 0.080 Uiso 1 calc R .
H65B H 0.3423(3) 0.8285(2) 0.3352(2) 0.080 Uiso 1 calc R .
H65C H 0.4370(3) 0.8383(2) 0.3326(2) 0.080 Uiso 1 calc R .
C66 C 0.3706(3) 0.8579(2) 0.2409(2) 0.0662(14) Uani 1 d . .
H66A H 0.3668(3) 0.8495(2) 0.2055(2) 0.099 Uiso 1 calc R .
H66B H 0.4149(3) 0.8851(2) 0.2481(2) 0.099 Uiso 1 calc R .
H66C H 0.3201(3) 0.8753(2) 0.2507(2) 0.099 Uiso 1 calc R .
C67 C 0.3643(2) 0.7024(2) 0.2329(2) 0.0514(12) Uani 1 d . .
H67A H 0.3179(2) 0.6761(2) 0.2245(2) 0.062 Uiso 1 calc R .
C68 C 0.4048(3) 0.7130(3) 0.1858(2) 0.075(2) Uani 1 d . .
H68A H 0.3678(3) 0.7333(3) 0.1626(2) 0.113 Uiso 1 calc R .
H68B H 0.4202(3) 0.6757(3) 0.1716(2) 0.113 Uiso 1 calc R .
H68C H 0.4529(3) 0.7368(3) 0.1924(2) 0.113 Uiso 1 calc R .
C69 C 0.4166(3) 0.6708(2) 0.2719(2) 0.0684(15) Uani 1 d . .
H69A H 0.3864(3) 0.6654(2) 0.3016(2) 0.103 Uiso 1 calc R .
H69B H 0.4649(3) 0.6939(2) 0.2801(2) 0.103 Uiso 1 calc R .
H69C H 0.4323(3) 0.6328(2) 0.2593(2) 0.103 Uiso 1 calc R .
C70 C -0.4688(7) 0.6864(5) 0.4228(4) 0.174(4) Uiso 1 d . .
H70A H -0.5257(7) 0.6928(5) 0.4136(4) 0.261 Uiso 1 calc R .
H70B H -0.4426(7) 0.6679(5) 0.3954(4) 0.261 Uiso 1 calc R .
H70C H -0.4429(7) 0.7238(5) 0.4303(4) 0.261 Uiso 1 calc R .
C71 C -0.4624(6) 0.6526(4) 0.4617(3) 0.123(3) Uiso 1 d . .
C72 C -0.5490(8) 0.6288(6) 0.4635(5) 0.179(4) Uiso 1 d . .
H72A H -0.5943(8) 0.6382(6) 0.4425(5) 0.215 Uiso 1 calc R .
C73 C -0.5452(7) 0.5924(5) 0.5010(4) 0.166(4) Uiso 1 d . .
H73A H -0.5962(7) 0.5759(5) 0.5063(4) 0.199 Uiso 1 calc R .
C74 C -0.4794(6) 0.5688(5) 0.5392(4) 0.141(3) Uiso 1 d . .
H74A H -0.4876(6) 0.5432(5) 0.5659(4) 0.170 Uiso 1 calc R .
C75 C -0.4156(7) 0.5897(5) 0.5277(4) 0.151(4) Uiso 1 d . .
H75A H -0.3683(7) 0.5781(5) 0.5461(4) 0.182 Uiso 1 calc R .
C76 C -0.4071(4) 0.6312(3) 0.4882(2) 0.078(2) Uiso 1 d . .
H76A H -0.3540(4) 0.6432(3) 0.4819(2) 0.094 Uiso 1 calc R .

loop_
_atom_type_symbol
_atom_type_description
_atom_type_scat_dispersion_real
_atom_type_scat_dispersion_imag
_atom_type_scat_source
C C 0.0033 0.0016 'International Tables Vol C Tables 4.2.6.8 and 6.1.1.4'
H H 0.0000 0.0000 'International Tables Vol C Tables 4.2.6.8 and 6.1.1.4'
N N 0.0061 0.0033 'International Tables Vol C Tables 4.2.6.8 and 6.1.1.4'
O O 0.0106 0.0060 'International Tables Vol C Tables 4.2.6.8 and 6.1.1.4'
Mg Mg 0.0486 0.0363 'International Tables Vol C Tables 4.2.6.8 and 6.1.1.4'
P P 0.1023 0.0942 'International Tables Vol C Tables 4.2.6.8 and 6.1.1.4'

loop_
_geom_angle_atom_site_label_1
_geom_angle_atom_site_label_2
_geom_angle_atom_site_label_3
_geom_angle
O21 Mg1 O6 107.56(11)
O21 Mg1 O5 89.81(11)
O6 Mg1 O5 91.31(12)
O21 Mg1 O4 95.49(11)
O6 Mg1 O4 89.76(11)
O5 Mg1 O4 174.01(12)
O21 Mg1 O1 153.38(11)
O6 Mg1 O1 99.05(10)
O5 Mg1 O1 90.04(11)
O4 Mg1 O1 83.97(10)
O21 Mg1 O3 93.95(10)
O6 Mg1 O3 158.49(11)
O5 Mg1 O3 88.76(11)
O4 Mg1 O3 88.10(10)
O1 Mg1 O3 59.44(9)
O21 Mg1 C1 123.71(11)
O6 Mg1 C1 128.72(12)
O5 Mg1 C1 90.02(11)
O4 Mg1 C1 84.72(10)
O1 Mg1 C1 29.67(9)
O3 Mg1 C1 29.78(9)
O21 Mg1 Mg2 164.24(9)
O6 Mg1 Mg2 73.19(8)
O5 Mg1 Mg2 105.95(9)
O4 Mg1 Mg2 68.75(8)
O1 Mg1 Mg2 30.33(6)
O3 Mg1 Mg2 86.12(7)
C1 Mg1 Mg2 57.33(8)
O21 Mg1 Mg5 68.79(8)
O6 Mg1 Mg5 170.56(10)
O5 Mg1 Mg5 97.31(9)
O4 Mg1 Mg5 82.07(8)
O1 Mg1 Mg5 84.84(7)
O3 Mg1 Mg5 26.72(6)
C1 Mg1 Mg5 55.45(8)
Mg2 Mg1 Mg5 107.85(4)
O7 Mg2 O8 105.80(13)
O7 Mg2 O1 98.46(11)
O8 Mg2 O1 106.68(12)
O7 Mg2 O10 103.37(12)
O8 Mg2 O10 105.19(13)
O1 Mg2 O10 134.32(13)
O7 Mg2 O11 161.44(11)
O8 Mg2 O11 89.05(11)
O1 Mg2 O11 87.53(10)
O10 Mg2 O11 61.15(10)
O7 Mg2 C28 133.81(12)
O8 Mg2 C28 95.24(13)
O1 Mg2 C28 114.38(12)
O10 Mg2 C28 30.58(11)
O11 Mg2 C28 30.86(10)
O7 Mg2 Mg3 161.32(9)
O8 Mg2 Mg3 65.69(9)
O1 Mg2 Mg3 69.95(7)
O10 Mg2 Mg3 95.06(9)
O11 Mg2 Mg3 36.52(6)
C28 Mg2 Mg3 64.79(9)
O7 Mg2 Mg1 69.81(8)
O8 Mg2 Mg1 130.32(10)
O1 Mg2 Mg1 33.51(7)
O10 Mg2 Mg1 124.24(11)
O11 Mg2 Mg1 109.15(7)
C28 Mg2 Mg1 124.18(11)
Mg3 Mg2 Mg1 102.29(4)
O14 Mg3 O12 95.14(12)
O14 Mg3 O9 115.46(13)
O12 Mg3 O9 88.55(12)
O14 Mg3 O11 99.58(11)
O12 Mg3 O11 164.98(12)
O9 Mg3 O11 87.81(11)
O14 Mg3 O2 100.65(11)
O12 Mg3 O2 88.88(11)
O9 Mg3 O2 143.89(13)
O11 Mg3 O2 85.51(10)
O14 Mg3 Mg4 72.42(8)
O12 Mg3 Mg4 70.93(8)
O9 Mg3 Mg4 158.94(10)
O11 Mg3 Mg4 110.76(8)
O2 Mg3 Mg4 35.44(6)
O14 Mg3 Mg2 140.51(9)
O12 Mg3 Mg2 123.62(10)
O9 Mg3 Mg2 76.35(9)
O11 Mg3 Mg2 41.40(7)
O2 Mg3 Mg2 75.29(7)
Mg4 Mg3 Mg2 110.69(4)
O18 Mg4 O15 125.25(12)
O18 Mg4 O13 86.96(11)
O15 Mg4 O13 92.77(12)
O18 Mg4 O2 128.52(12)
O15 Mg4 O2 106.18(11)
O13 Mg4 O2 88.40(11)
O18 Mg4 O16 88.05(11)
O15 Mg4 O16 96.39(11)
O13 Mg4 O16 170.83(12)
O2 Mg4 O16 88.69(10)
O18 Mg4 Mg3 155.94(10)
O15 Mg4 Mg3 73.17(8)
O13 Mg4 Mg3 75.92(8)
O2 Mg4 Mg3 36.07(7)
O16 Mg4 Mg3 106.40(8)
O18 Mg4 Mg5 68.24(8)
O15 Mg4 Mg5 138.00(9)
O13 Mg4 Mg5 129.09(9)
O2 Mg4 Mg5 75.75(7)
O16 Mg4 Mg5 41.75(7)
Mg3 Mg4 Mg5 109.89(4)
O19 Mg5 O20 101.14(12)
O19 Mg5 O3 115.14(12)
O20 Mg5 O3 96.84(11)
O19 Mg5 O17 107.81(12)
O20 Mg5 O17 105.73(11)
O3 Mg5 O17 125.90(11)
O19 Mg5 O16 89.19(10)
O20 Mg5 O16 165.13(11)
O3 Mg5 O16 88.25(10)
O17 Mg5 O16 60.48(9)
O19 Mg5 C49 96.62(12)
O20 Mg5 C49 136.19(12)
O3 Mg5 C49 111.20(11)
O17 Mg5 C49 30.45(11)
O16 Mg5 C49 30.35(10)
O19 Mg5 Mg4 75.56(8)
O20 Mg5 Mg4 157.35(9)
O3 Mg5 Mg4 65.78(7)
O17 Mg5 Mg4 96.49(8)
O16 Mg5 Mg4 36.04(6)
C49 Mg5 Mg4 66.15(9)
O19 Mg5 Mg1 127.93(9)
O20 Mg5 Mg1 67.55(8)
O3 Mg5 Mg1 30.66(7)
O17 Mg5 Mg1 124.25(9)
O16 Mg5 Mg1 114.25(7)
C49 Mg5 Mg1 127.48(9)
Mg4 Mg5 Mg1 96.42(4)
O4 P1 N3 108.1(2)
O4 P1 N1 118.1(2)
N3 P1 N1 106.7(2)
O4 P1 N2 110.4(2)
N3 P1 N2 111.1(2)
N1 P1 N2 102.3(2)
O5 P2 N6 108.1(2)
O5 P2 N4 110.0(2)
N6 P2 N4 111.3(3)
O5 P2 N5 118.6(2)
N6 P2 N5 104.2(3)
N4 P2 N5 104.4(2)
C1 O1 Mg2 135.9(2)
C1 O1 Mg1 94.5(2)
Mg2 O1 Mg1 116.16(11)
C1 O2 Mg4 124.3(2)
C1 O2 Mg3 127.1(2)
Mg4 O2 Mg3 108.49(11)
C1 O3 Mg5 141.6(2)
C1 O3 Mg1 90.1(2)
Mg5 O3 Mg1 122.63(11)
P1 O4 Mg1 151.4(2)
P2 O5 Mg1 154.5(2)
C14 O6 Mg1 132.2(2)
C14 O7 Mg2 139.5(2)
C21 O8 Mg2 135.4(3)
C21 O9 Mg3 123.6(3)
C28 O10 Mg2 95.9(2)
C28 O11 Mg3 149.9(2)
C28 O11 Mg2 83.0(2)
Mg3 O11 Mg2 102.08(11)
C35 O12 Mg3 138.0(2)
C35 O13 Mg4 128.1(2)
C42 O14 Mg3 128.0(2)
C42 O15 Mg4 132.0(2)
C49 O16 Mg4 170.3(2)
C49 O16 Mg5 81.3(2)
Mg4 O16 Mg5 102.21(10)
C49 O17 Mg5 97.4(2)
C56 O18 Mg4 140.1(2)
C56 O19 Mg5 130.7(2)
C63 O20 Mg5 137.1(2)
C63 O21 Mg1 134.9(2)
C2 N1 C3 113.3(4)
C2 N1 P1 122.1(4)
C3 N1 P1 119.8(3)
C4 N2 C5 113.0(3)
C4 N2 P1 125.1(3)
C5 N2 P1 119.4(3)
C7 N3 C6 114.5(4)
C7 N3 P1 124.6(3)
C6 N3 P1 120.8(3)
C8 N4 C9 114.6(7)
C8 N4 P2 122.3(5)
C9 N4 P2 123.1(6)
C11 N5 C10 112.3(7)
C11 N5 P2 121.6(4)
C10 N5 P2 118.0(5)
C12 N6 C13' 106.1(7)
C12 N6 P2 128.1(4)
C13' N6 P2 118.1(6)
C12 N6 C13 108.2(6)
P2 N6 C13 117.9(5)
C14 N7 C18 121.0(3)
C14 N7 C15 120.9(3)
C18 N7 C15 118.0(3)
C21 N8 C22 120.0(4)
C21 N8 C25 121.4(4)
C22 N8 C25 118.6(4)
C28 N9 C29 120.3(3)
C28 N9 C32 119.9(4)
C29 N9 C32 119.7(4)
C35 N10 C39 119.5(3)
C35 N10 C36 121.6(3)
C39 N10 C36 118.5(3)
C42 N11 C46 122.7(4)
C42 N11 C43 120.0(3)
C46 N11 C43 117.2(3)
C49 N12 C53 120.7(3)
C49 N12 C50 121.1(3)
C53 N12 C50 117.8(3)
C56 N13 C60 119.8(3)
C56 N13 C57 121.5(3)
C60 N13 C57 118.7(3)
C63 N14 C64 122.4(3)
C63 N14 C67 120.0(3)
C64 N14 C67 117.4(3)
O2 C1 O3 122.2(3)
O2 C1 O1 121.9(3)
O3 C1 O1 115.9(3)
O2 C1 Mg1 177.5(2)
O3 C1 Mg1 60.1(2)
O1 C1 Mg1 55.9(2)
O6 C14 O7 124.6(3)
O6 C14 N7 118.5(3)
O7 C14 N7 116.9(3)
N7 C15 C16 113.6(5)
N7 C15 C17 112.3(4)
C16 C15 C17 115.9(6)
N7 C18 C20 113.5(4)
N7 C18 C19 114.3(4)
C20 C18 C19 114.9(5)
O9 C21 O8 123.3(3)
O9 C21 N8 119.3(4)
O8 C21 N8 117.4(4)
N8 C22 C23 111.7(4)
N8 C22 C24 111.3(5)
C23 C22 C24 111.6(5)
N8 C25 C26 114.3(4)
N8 C25 C27 112.4(4)
C26 C25 C27 112.2(5)
O10 C28 O11 118.8(3)
O10 C28 N9 120.1(3)
O11 C28 N9 121.0(3)
O10 C28 Mg2 53.5(2)
O11 C28 Mg2 66.1(2)
N9 C28 Mg2 169.6(3)
N9 C29 C30 112.1(5)
N9 C29 C31 110.7(5)
C30 C29 C31 111.4(5)
C34' C32 N9 122.2(8)
C34' C32 C33 97.8(8)
N9 C32 C33 113.1(6)
N9 C32 C34 98.6(7)
C33 C32 C34 128.2(7)
O13 C35 O12 124.6(3)
O13 C35 N10 118.5(3)
O12 C35 N10 116.9(3)
N10 C36 C37 113.4(4)
N10 C36 C38 112.8(4)
C37 C36 C38 113.8(5)
N10 C39 C40 112.2(5)
N10 C39 C41 112.1(5)
C40 C39 C41 111.3(5)
O15 C42 O14 123.7(3)
O15 C42 N11 118.2(3)
O14 C42 N11 118.1(3)
C45 C43 N11 112.3(4)
C45 C43 C44 116.0(5)
N11 C43 C44 114.2(5)
C47 C46 N11 113.2(4)
C47 C46 C48 115.8(5)
N11 C46 C48 114.5(4)
O16 C49 O17 119.6(3)
O16 C49 N12 121.1(3)
O17 C49 N12 119.3(3)
O16 C49 Mg5 68.4(2)
O17 C49 Mg5 52.1(2)
N12 C49 Mg5 166.9(3)
N12 C50 C51 111.7(3)
N12 C50 C52 110.6(3)
C51 C50 C52 112.9(4)
N12 C53 C54 112.9(3)
N12 C53 C55 112.7(3)
C54 C53 C55 112.3(4)
O18 C56 O19 124.2(3)
O18 C56 N13 117.8(3)
O19 C56 N13 118.0(3)
N13 C57 C59 112.9(4)
N13 C57 C58 111.2(4)
C59 C57 C58 113.4(4)
N13 C60 C62 111.3(5)
N13 C60 C61 111.2(5)
C62 C60 C61 113.2(5)
O20 C63 O21 124.3(3)
O20 C63 N14 118.4(3)
O21 C63 N14 117.3(3)
N14 C64 C66 111.8(4)
N14 C64 C65 114.4(4)
C66 C64 C65 112.7(4)
N14 C67 C68 112.1(4)
N14 C67 C69 111.3(4)
C68 C67 C69 114.0(4)
C76 C71 C70 136.8(11)
C76 C71 C72 120.6(10)
C70 C71 C72 101.3(10)
C73 C72 C71 103.9(11)
C72 C73 C74 137.5(13)
C75 C74 C73 106.5(11)
C74 C75 C76 124.5(11)
C71 C76 C75 126.4(9)

loop_
_geom_bond_atom_site_label_1
_geom_bond_atom_site_label_2
_geom_bond_distance
Mg1 O21 1.980(3)
Mg1 O6 1.995(3)
Mg1 O5 2.047(3)
Mg1 O4 2.085(3)
Mg1 O1 2.143(3)
Mg1 O3 2.237(2)
Mg1 C1 2.581(3)
Mg1 Mg2 3.484(2)
Mg1 Mg5 3.695(2)
Mg2 O7 1.940(3)
Mg2 O8 1.946(3)
Mg2 O1 1.960(2)
Mg2 O10 2.004(3)
Mg2 O11 2.284(3)
Mg2 C28 2.480(4)
Mg2 Mg3 3.378(2)
Mg3 O14 1.974(3)
Mg3 O12 1.995(3)
Mg3 O9 1.998(3)
Mg3 O11 2.056(3)
Mg3 O2 2.086(3)
Mg3 Mg4 3.360(2)
Mg4 O18 1.975(3)
Mg4 O15 1.978(3)
Mg4 O13 2.034(3)
Mg4 O2 2.055(2)
Mg4 O16 2.077(3)
Mg4 Mg5 3.450(2)
Mg5 O19 1.946(3)
Mg5 O20 1.952(3)
Mg5 O3 1.972(2)
Mg5 O17 1.989(3)
Mg5 O16 2.350(3)
Mg5 C49 2.499(4)
P1 O4 1.483(3)
P1 N3 1.636(4)
P1 N1 1.637(4)
P1 N2 1.647(3)
P2 O5 1.470(3)
P2 N6 1.612(4)
P2 N4 1.632(5)
P2 N5 1.640(5)
O1 C1 1.282(4)
O2 C1 1.276(4)
O3 C1 1.282(4)
O6 C14 1.251(4)
O7 C14 1.278(4)
O8 C21 1.282(5)
O9 C21 1.260(5)
O10 C28 1.268(5)
O11 C28 1.281(4)
O12 C35 1.266(4)
O13 C35 1.262(4)
O14 C42 1.275(4)
O15 C42 1.266(4)
O16 C49 1.277(4)
O17 C49 1.277(4)
O18 C56 1.262(4)
O19 C56 1.268(4)
O20 C63 1.264(4)
O21 C63 1.264(4)
N1 C2 1.457(6)
N1 C3 1.461(6)
N2 C4 1.454(5)
N2 C5 1.458(5)
N3 C7 1.433(5)
N3 C6 1.465(6)
N4 C8 1.436(9)
N4 C9 1.457(9)
N5 C11 1.461(7)
N5 C10 1.461(9)
N6 C12 1.373(7)
N6 C13' 1.587(11)
N6 C13 1.665(12)
N7 C14 1.365(4)
N7 C18 1.458(5)
N7 C15 1.467(5)
N8 C21 1.355(5)
N8 C22 1.472(6)
N8 C25 1.475(6)
N9 C28 1.350(5)
N9 C29 1.472(6)
N9 C32 1.487(6)
N10 C35 1.376(5)
N10 C39 1.457(5)
N10 C36 1.467(5)
N11 C42 1.361(5)
N11 C46 1.458(5)
N11 C43 1.480(6)
N12 C49 1.350(5)
N12 C53 1.478(5)
N12 C50 1.479(5)
N13 C56 1.365(5)
N13 C60 1.466(5)
N13 C57 1.471(5)
N14 C63 1.359(4)
N14 C64 1.462(5)
N14 C67 1.486(5)
C15 C16 1.471(8)
C15 C17 1.521(9)
C18 C20 1.469(8)
C18 C19 1.490(8)
C22 C23 1.520(8)
C22 C24 1.534(9)
C25 C26 1.497(7)
C25 C27 1.518(8)
C29 C30 1.482(8)
C29 C31 1.529(8)
C32 C34' 1.369(14)
C32 C33 1.507(13)
C32 C34 1.83(2)
C36 C37 1.496(7)
C36 C38 1.499(7)
C39 C40 1.509(8)
C39 C41 1.510(9)
C43 C45 1.479(8)
C43 C44 1.487(8)
C46 C47 1.457(7)
C46 C48 1.477(7)
C50 C51 1.512(6)
C50 C52 1.530(6)
C53 C54 1.525(6)
C53 C55 1.535(6)
C57 C59 1.516(7)
C57 C58 1.532(7)
C60 C62 1.512(8)
C60 C61 1.525(8)
C64 C66 1.505(7)
C64 C65 1.518(6)
C67 C68 1.497(7)
C67 C69 1.523(7)
C70 C71 1.314(12)
C71 C76 1.242(10)
C71 C72 1.548(14)
C72 C73 1.318(14)
C73 C74 1.569(14)
C74 C75 1.222(12)
C75 C76 1.450(11)
